data_4065092
loop_
_publ_author_name
'Bhattacharya, Papri'
'Krause, Jeanette A.'
'Guan, Hairong'

_publ_section_title
;
 Iron Hydride Complexes Bearing Phosphinite-Based Pincer Ligands:
 Synthesis, Reactivity, and Catalytic Application in Hydrosilylation
 Reactions
;
_journal_issue 17
_journal_name_full Organometallics
_journal_page_first 4720
_journal_paper_doi 10.1021/om2005589
_journal_volume 30
_journal_year 2011
_chemical_formula_moiety 'C22 H41 Fe O3 P3'
_chemical_formula_sum 'C22 H41 Fe O3 P3'
_chemical_formula_weight 502.31
_chemical_name_systematic
; 
 ? 
;
_space_group_IT_number 14
_symmetry_cell_setting monoclinic
_symmetry_space_group_name_Hall '-P 2yn'
_symmetry_space_group_name_H-M 'P 1 21/n 1'
_atom_sites_solution_hydrogens geom
_atom_sites_solution_primary direct
_atom_sites_solution_secondary difmap
_audit_creation_method SHELXL-97
_cell_angle_alpha 90.00
_cell_angle_beta 91.7290(10)
_cell_angle_gamma 90.00
_cell_formula_units_Z 4
_cell_length_a 10.6189(1)
_cell_length_b 14.7715(2)
_cell_length_c 15.9611(2)
_cell_measurement_reflns_used 9575
_cell_measurement_temperature 150(2)
_cell_measurement_theta_max 67.62
_cell_measurement_theta_min 2.77
_cell_volume 2502.47(5)
_computing_cell_refinement 'Bruker SAINT v7.66A'
_computing_data_collection 'Bruker SMART v5.634'
_computing_data_reduction 'Bruker SAINT v7.66A'
_computing_molecular_graphics 'Bruker SHELXTL v6.14'
_computing_publication_material 'Bruker SHELXTL v6.14'
_computing_structure_refinement 'Bruker SHELXTL v6.14'
_computing_structure_solution 'Bruker SHELXTL v6.14'
_diffrn_ambient_temperature 150(2)
_diffrn_detector_area_resol_mean 0.83
_diffrn_measured_fraction_theta_full 0.973
_diffrn_measured_fraction_theta_max 0.973
_diffrn_measurement_device_type 'Bruker SMART6000 CCD'
_diffrn_measurement_method '\w scans'
_diffrn_radiation_monochromator graphite
_diffrn_radiation_source 'fine-focus sealed tube'
_diffrn_radiation_type CuK\a
_diffrn_radiation_wavelength 1.54178
_diffrn_reflns_av_R_equivalents 0.0486
_diffrn_reflns_av_sigmaI/netI 0.0319
_diffrn_reflns_limit_h_max 11
_diffrn_reflns_limit_h_min -12
_diffrn_reflns_limit_k_max 17
_diffrn_reflns_limit_k_min -17
_diffrn_reflns_limit_l_max 19
_diffrn_reflns_limit_l_min -19
_diffrn_reflns_number 21071
_diffrn_reflns_theta_full 67.97
_diffrn_reflns_theta_max 67.97
_diffrn_reflns_theta_min 4.08
_exptl_absorpt_coefficient_mu 6.802
_exptl_absorpt_correction_T_max 0.7726
_exptl_absorpt_correction_T_min 0.5495
_exptl_absorpt_correction_type multi-scan
_exptl_absorpt_process_details 'SADABS v2008/1 (Sheldrick)'
_exptl_crystal_colour colorless
_exptl_crystal_density_diffrn 1.333
_exptl_crystal_density_method 'not measured'
_exptl_crystal_description plate
_exptl_crystal_F_000 1072
_exptl_crystal_size_max 0.10
_exptl_crystal_size_mid 0.08
_exptl_crystal_size_min 0.04
_refine_diff_density_max 0.445
_refine_diff_density_min -0.343
_refine_diff_density_rms 0.066
_refine_ls_extinction_method none
_refine_ls_goodness_of_fit_ref 1.040
_refine_ls_hydrogen_treatment mixed
_refine_ls_matrix_type full
_refine_ls_number_parameters 276
_refine_ls_number_reflns 4436
_refine_ls_number_restraints 0
_refine_ls_restrained_S_all 1.040
_refine_ls_R_factor_all 0.0423
_refine_ls_R_factor_gt 0.0356
_refine_ls_shift/su_max 0.001
_refine_ls_shift/su_mean 0.000
_refine_ls_structure_factor_coef Fsqd
_refine_ls_weighting_details 'calc w=1/[\s^2^(Fo^2^)+(0.0607P)^2^+0.4342P] where P=(Fo^2^+2Fc^2^)/3'
_refine_ls_weighting_scheme calc
_refine_ls_wR_factor_gt 0.0907
_refine_ls_wR_factor_ref 0.0951
_reflns_number_gt 3916
_reflns_number_total 4436
_reflns_threshold_expression >2\s(I)
_cod_data_source_file om2005589_si_001.cif
_cod_data_source_block 2a
_cod_depositor_comments
;
The following automatic conversions were performed:

'_symmetry_cell_setting' value 'Monoclinic' changed to 'monoclinic'
according to /home/saulius/struct/CIF-dictionaries/cif_core.dic
dictionary named 'cif_core.dic' version 2.4.1 from 2010-06-29.

Automatic conversion script
Id: cif_fix_values 1715 2011-07-08 13:25:40Z adriana 
;
_cod_original_sg_symbol_H-M P2(1)/n
_cod_database_code 4065092

loop_
_symmetry_equiv_pos_as_xyz
'x, y, z'
'-x+1/2, y+1/2, -z+1/2'
'-x, -y, -z'
'x-1/2, -y-1/2, z-1/2'

loop_
_atom_site_label
_atom_site_type_symbol
_atom_site_fract_x
_atom_site_fract_y
_atom_site_fract_z
_atom_site_U_iso_or_equiv
_atom_site_adp_type
_atom_site_occupancy
_atom_site_symmetry_multiplicity
_atom_site_calc_flag
_atom_site_refinement_flags
Fe Fe -0.01221(3) 0.34141(2) 0.28830(2) 0.01804(11) Uani 1 1 d .
H1 H 0.042(2) 0.2733(16) 0.2399(15) 0.022 Uiso 1 1 d .
P1 P 0.16201(5) 0.41538(4) 0.26194(3) 0.01967(14) Uani 1 1 d .
P2 P -0.18040(5) 0.26843(4) 0.24328(4) 0.02134(14) Uani 1 1 d .
P3 P 0.05752(5) 0.25356(4) 0.39257(3) 0.02021(14) Uani 1 1 d .
O1 O 0.12566(15) 0.49334(10) 0.18931(10) 0.0244(3) Uani 1 1 d .
O2 O -0.26714(15) 0.34092(10) 0.18555(11) 0.0267(4) Uani 1 1 d .
O22 O -0.14103(17) 0.47365(12) 0.39236(11) 0.0352(4) Uani 1 1 d .
C1 C -0.0705(2) 0.41645(14) 0.18926(13) 0.0202(5) Uani 1 1 d .
C2 C 0.0041(2) 0.48373(15) 0.15534(14) 0.0214(5) Uani 1 1 d .
C3 C -0.0366(2) 0.54079(16) 0.09121(14) 0.0248(5) Uani 1 1 d .
H3 H 0.0177 0.5857 0.0697 0.030 Uiso 1 1 calc R
C4 C -0.1590(2) 0.53081(16) 0.05907(14) 0.0269(5) Uani 1 1 d .
H4 H -0.1888 0.5693 0.0151 0.032 Uiso 1 1 calc R
C5 C -0.2382(2) 0.46483(16) 0.09078(15) 0.0267(5) Uani 1 1 d .
H5 H -0.3221 0.4580 0.0694 0.032 Uiso 1 1 calc R
C6 C -0.1912(2) 0.40943(15) 0.15451(14) 0.0231(5) Uani 1 1 d .
C7 C 0.2477(2) 0.49341(16) 0.33535(14) 0.0249(5) Uani 1 1 d .
H7 H 0.2972 0.5359 0.3004 0.030 Uiso 1 1 calc R
C8 C 0.3415(2) 0.44602(18) 0.39486(16) 0.0336(6) Uani 1 1 d .
H8A H 0.3823 0.4909 0.4319 0.050 Uiso 1 1 calc R
H8B H 0.4055 0.4152 0.3623 0.050 Uiso 1 1 calc R
H8C H 0.2970 0.4016 0.4286 0.050 Uiso 1 1 calc R
C9 C 0.1563(2) 0.55073(17) 0.38462(16) 0.0318(6) Uani 1 1 d .
H9A H 0.2033 0.5969 0.4167 0.048 Uiso 1 1 calc R
H9B H 0.1107 0.5119 0.4232 0.048 Uiso 1 1 calc R
H9C H 0.0962 0.5803 0.3457 0.048 Uiso 1 1 calc R
C10 C 0.2958(2) 0.35889(16) 0.20991(15) 0.0256(5) Uani 1 1 d .
H10 H 0.3416 0.3214 0.2532 0.031 Uiso 1 1 calc R
C11 C 0.2507(3) 0.29540(17) 0.14003(17) 0.0350(6) Uani 1 1 d .
H11A H 0.3232 0.2740 0.1090 0.052 Uiso 1 1 calc R
H11B H 0.1925 0.3278 0.1018 0.052 Uiso 1 1 calc R
H11C H 0.2074 0.2435 0.1643 0.052 Uiso 1 1 calc R
C12 C 0.3907(2) 0.42669(18) 0.17492(18) 0.0353(6) Uani 1 1 d .
H12A H 0.4580 0.3937 0.1474 0.053 Uiso 1 1 calc R
H12B H 0.4271 0.4631 0.2209 0.053 Uiso 1 1 calc R
H12C H 0.3476 0.4665 0.1342 0.053 Uiso 1 1 calc R
C13 C -0.3079(2) 0.22513(16) 0.30867(16) 0.0284(5) Uani 1 1 d .
H13 H -0.2765 0.1683 0.3361 0.034 Uiso 1 1 calc R
C14 C -0.3384(3) 0.2916(2) 0.3781(2) 0.0437(7) Uani 1 1 d .
H14A H -0.4069 0.2673 0.4112 0.066 Uiso 1 1 calc R
H14B H -0.3643 0.3496 0.3534 0.066 Uiso 1 1 calc R
H14C H -0.2634 0.3007 0.4146 0.066 Uiso 1 1 calc R
C15 C -0.4279(2) 0.2004(2) 0.25610(19) 0.0415(7) Uani 1 1 d .
H15A H -0.4947 0.1820 0.2936 0.062 Uiso 1 1 calc R
H15B H -0.4091 0.1504 0.2181 0.062 Uiso 1 1 calc R
H15C H -0.4559 0.2532 0.2233 0.062 Uiso 1 1 calc R
C16 C -0.1639(2) 0.17681(16) 0.16512(16) 0.0285(5) Uani 1 1 d .
H16 H -0.2508 0.1601 0.1447 0.034 Uiso 1 1 calc R
C17 C -0.1042(3) 0.09172(18) 0.20286(18) 0.0372(6) Uani 1 1 d .
H17A H -0.0984 0.0452 0.1594 0.056 Uiso 1 1 calc R
H17B H -0.1562 0.0693 0.2481 0.056 Uiso 1 1 calc R
H17C H -0.0196 0.1060 0.2253 0.056 Uiso 1 1 calc R
C18 C -0.0917(3) 0.20859(19) 0.08860(16) 0.0362(6) Uani 1 1 d .
H18A H -0.0870 0.1590 0.0480 0.054 Uiso 1 1 calc R
H18B H -0.0063 0.2269 0.1064 0.054 Uiso 1 1 calc R
H18C H -0.1356 0.2602 0.0625 0.054 Uiso 1 1 calc R
C19 C 0.0711(2) 0.30526(18) 0.49677(15) 0.0303(5) Uani 1 1 d .
H19A H 0.1039 0.2606 0.5372 0.045 Uiso 1 1 calc R
H19B H -0.0121 0.3259 0.5137 0.045 Uiso 1 1 calc R
H19C H 0.1287 0.3570 0.4951 0.045 Uiso 1 1 calc R
C20 C 0.2123(2) 0.20008(17) 0.38282(16) 0.0285(5) Uani 1 1 d .
H20A H 0.2289 0.1601 0.4309 0.043 Uiso 1 1 calc R
H20B H 0.2775 0.2470 0.3814 0.043 Uiso 1 1 calc R
H20C H 0.2132 0.1646 0.3310 0.043 Uiso 1 1 calc R
C21 C -0.0333(2) 0.15328(16) 0.42203(16) 0.0309(6) Uani 1 1 d .
H21A H 0.0116 0.1211 0.4676 0.046 Uiso 1 1 calc R
H21B H -0.0437 0.1131 0.3735 0.046 Uiso 1 1 calc R
H21C H -0.1164 0.1721 0.4408 0.046 Uiso 1 1 calc R
C22 C -0.0881(2) 0.42093(16) 0.35304(14) 0.0241(5) Uani 1 1 d .

loop_
_atom_site_aniso_label
_atom_site_aniso_U_11
_atom_site_aniso_U_22
_atom_site_aniso_U_33
_atom_site_aniso_U_23
_atom_site_aniso_U_13
_atom_site_aniso_U_12
Fe 0.0163(2) 0.0191(2) 0.01860(19) 0.00046(13) -0.00035(13) 0.00072(12)
P1 0.0186(3) 0.0197(3) 0.0207(3) 0.0010(2) 0.0003(2) -0.0005(2)
P2 0.0172(3) 0.0216(3) 0.0251(3) 0.0016(2) -0.0028(2) 0.0006(2)
P3 0.0186(3) 0.0221(3) 0.0198(3) 0.0017(2) -0.0013(2) 0.0004(2)
O1 0.0234(9) 0.0240(8) 0.0258(8) 0.0058(7) -0.0006(6) -0.0015(6)
O2 0.0174(9) 0.0269(9) 0.0355(10) 0.0072(7) -0.0048(7) 0.0007(6)
O22 0.0337(10) 0.0330(10) 0.0393(10) -0.0091(8) 0.0063(8) 0.0059(8)
C1 0.0220(12) 0.0185(11) 0.0200(11) -0.0003(8) -0.0005(8) 0.0041(8)
C2 0.0230(12) 0.0210(11) 0.0204(11) -0.0031(9) 0.0007(8) 0.0026(9)
C3 0.0302(14) 0.0226(12) 0.0217(12) 0.0009(9) 0.0042(9) 0.0034(9)
C4 0.0332(14) 0.0281(12) 0.0195(12) 0.0029(10) 0.0004(9) 0.0100(10)
C5 0.0242(13) 0.0294(13) 0.0261(12) -0.0025(10) -0.0054(9) 0.0070(9)
C6 0.0222(13) 0.0224(12) 0.0248(12) 0.0006(9) 0.0015(9) 0.0021(9)
C7 0.0226(12) 0.0251(12) 0.0268(12) -0.0012(10) -0.0021(9) -0.0062(9)
C8 0.0266(14) 0.0373(14) 0.0365(15) -0.0002(11) -0.0078(10) -0.0032(11)
C9 0.0323(15) 0.0292(13) 0.0339(14) -0.0059(11) -0.0018(10) -0.0014(10)
C10 0.0202(12) 0.0270(12) 0.0298(13) 0.0022(10) 0.0054(9) 0.0038(9)
C11 0.0369(15) 0.0310(14) 0.0379(15) -0.0076(11) 0.0170(11) -0.0027(11)
C12 0.0283(14) 0.0355(14) 0.0427(16) -0.0029(12) 0.0121(11) -0.0059(11)
C13 0.0185(12) 0.0276(13) 0.0392(14) 0.0089(11) 0.0014(10) -0.0005(9)
C14 0.0322(16) 0.0452(17) 0.0549(18) -0.0023(14) 0.0193(13) -0.0040(12)
C15 0.0222(14) 0.0499(18) 0.0520(18) 0.0175(14) -0.0057(11) -0.0084(12)
C16 0.0233(13) 0.0280(12) 0.0338(14) -0.0059(10) -0.0085(10) -0.0001(10)
C17 0.0382(16) 0.0300(14) 0.0426(16) -0.0054(12) -0.0086(12) 0.0070(11)
C18 0.0378(16) 0.0406(15) 0.0298(14) -0.0092(11) -0.0048(11) 0.0004(12)
C19 0.0317(14) 0.0354(14) 0.0234(13) -0.0012(10) -0.0032(10) 0.0038(10)
C20 0.0240(13) 0.0294(13) 0.0320(13) 0.0059(10) -0.0003(10) 0.0047(10)
C21 0.0316(15) 0.0298(14) 0.0308(14) 0.0097(10) -0.0059(10) -0.0062(10)
C22 0.0213(12) 0.0266(12) 0.0243(12) 0.0033(10) -0.0027(9) -0.0008(9)

loop_
_atom_type_symbol
_atom_type_description
_atom_type_scat_dispersion_real
_atom_type_scat_dispersion_imag
_atom_type_scat_source
C C 0.0181 0.0091 'International Tables Vol C Tables 4.2.6.8 and 6.1.1.4'
H H 0.0000 0.0000 'International Tables Vol C Tables 4.2.6.8 and 6.1.1.4'
O O 0.0492 0.0322 'International Tables Vol C Tables 4.2.6.8 and 6.1.1.4'
P P 0.2955 0.4335 'International Tables Vol C Tables 4.2.6.8 and 6.1.1.4'
Fe Fe -1.1336 3.1974 'International Tables Vol C Tables 4.2.6.8 and 6.1.1.4'

loop_
_geom_angle_atom_site_label_1
_geom_angle_atom_site_label_2
_geom_angle_atom_site_label_3
_geom_angle
C22 Fe C1 87.62(10)
C22 Fe P2 97.86(8)
C1 Fe P2 77.58(7)
C22 Fe P1 100.48(8)
C1 Fe P1 79.43(7)
P2 Fe P1 149.81(3)
C22 Fe P3 95.60(8)
C1 Fe P3 176.78(6)
P2 Fe P3 102.04(2)
P1 Fe P3 99.81(2)
C22 Fe H1 175.5(10)
C1 Fe H1 94.8(10)
P2 Fe H1 79.0(10)
P1 Fe H1 83.7(10)
P3 Fe H1 82.0(10)
O1 P1 C7 96.22(9)
O1 P1 C10 99.36(10)
C7 P1 C10 101.11(11)
O1 P1 Fe 107.27(6)
C7 P1 Fe 125.82(8)
C10 P1 Fe 121.29(8)
O2 P2 C13 97.60(10)
O2 P2 C16 99.11(10)
C13 P2 C16 102.31(12)
O2 P2 Fe 107.23(6)
C13 P2 Fe 126.11(9)
C16 P2 Fe 119.22(8)
C19 P3 C20 102.15(12)
C19 P3 C21 97.54(12)
C20 P3 C21 98.82(12)
C19 P3 Fe 116.89(8)
C20 P3 Fe 117.87(8)
C21 P3 Fe 119.84(8)
C2 O1 P1 113.08(13)
C6 O2 P2 110.23(14)
C6 C1 C2 115.4(2)
C6 C1 Fe 122.15(17)
C2 C1 Fe 122.30(17)
C3 C2 C1 123.7(2)
C3 C2 O1 119.4(2)
C1 C2 O1 116.96(19)
C2 C3 C4 118.4(2)
C2 C3 H3 120.8
C4 C3 H3 120.8
C3 C4 C5 120.5(2)
C3 C4 H4 119.7
C5 C4 H4 119.7
C6 C5 C4 118.1(2)
C6 C5 H5 120.9
C4 C5 H5 120.9
C1 C6 C5 123.9(2)
C1 C6 O2 116.8(2)
C5 C6 O2 119.3(2)
C9 C7 C8 110.3(2)
C9 C7 P1 111.20(16)
C8 C7 P1 113.92(17)
C9 C7 H7 107.0
C8 C7 H7 107.0
P1 C7 H7 107.0
C7 C8 H8A 109.5
C7 C8 H8B 109.5
H8A C8 H8B 109.5
C7 C8 H8C 109.5
H8A C8 H8C 109.5
H8B C8 H8C 109.5
C7 C9 H9A 109.5
C7 C9 H9B 109.5
H9A C9 H9B 109.5
C7 C9 H9C 109.5
H9A C9 H9C 109.5
H9B C9 H9C 109.5
C11 C10 C12 109.3(2)
C11 C10 P1 112.00(17)
C12 C10 P1 112.77(17)
C11 C10 H10 107.5
C12 C10 H10 107.5
P1 C10 H10 107.5
C10 C11 H11A 109.5
C10 C11 H11B 109.5
H11A C11 H11B 109.5
C10 C11 H11C 109.5
H11A C11 H11C 109.5
H11B C11 H11C 109.5
C10 C12 H12A 109.5
C10 C12 H12B 109.5
H12A C12 H12B 109.5
C10 C12 H12C 109.5
H12A C12 H12C 109.5
H12B C12 H12C 109.5
C14 C13 C15 110.9(2)
C14 C13 P2 111.30(17)
C15 C13 P2 112.37(18)
C14 C13 H13 107.3
C15 C13 H13 107.3
P2 C13 H13 107.3
C13 C14 H14A 109.5
C13 C14 H14B 109.5
H14A C14 H14B 109.5
C13 C14 H14C 109.5
H14A C14 H14C 109.5
H14B C14 H14C 109.5
C13 C15 H15A 109.5
C13 C15 H15B 109.5
H15A C15 H15B 109.5
C13 C15 H15C 109.5
H15A C15 H15C 109.5
H15B C15 H15C 109.5
C17 C16 C18 110.8(2)
C17 C16 P2 112.52(18)
C18 C16 P2 111.84(17)
C17 C16 H16 107.1
C18 C16 H16 107.1
P2 C16 H16 107.1
C16 C17 H17A 109.5
C16 C17 H17B 109.5
H17A C17 H17B 109.5
C16 C17 H17C 109.5
H17A C17 H17C 109.5
H17B C17 H17C 109.5
C16 C18 H18A 109.5
C16 C18 H18B 109.5
H18A C18 H18B 109.5
C16 C18 H18C 109.5
H18A C18 H18C 109.5
H18B C18 H18C 109.5
P3 C19 H19A 109.5
P3 C19 H19B 109.5
H19A C19 H19B 109.5
P3 C19 H19C 109.5
H19A C19 H19C 109.5
H19B C19 H19C 109.5
P3 C20 H20A 109.5
P3 C20 H20B 109.5
H20A C20 H20B 109.5
P3 C20 H20C 109.5
H20A C20 H20C 109.5
H20B C20 H20C 109.5
P3 C21 H21A 109.5
P3 C21 H21B 109.5
H21A C21 H21B 109.5
P3 C21 H21C 109.5
H21A C21 H21C 109.5
H21B C21 H21C 109.5
O22 C22 Fe 177.1(2)

loop_
_geom_bond_atom_site_label_1
_geom_bond_atom_site_label_2
_geom_bond_distance
Fe C22 1.774(2)
Fe C1 2.013(2)
Fe P2 2.1888(7)
Fe P1 2.2002(6)
Fe P3 2.2198(6)
Fe H1 1.40(2)
P1 O1 1.6709(16)
P1 C7 1.862(2)
P1 C10 1.864(2)
P2 O2 1.6712(16)
P2 C13 1.848(2)
P2 C16 1.853(2)
P3 C19 1.832(2)
P3 C20 1.834(2)
P3 C21 1.837(2)
O1 C2 1.392(3)
O2 C6 1.395(3)
O22 C22 1.157(3)
C1 C6 1.385(3)
C1 C2 1.390(3)
C2 C3 1.385(3)
C3 C4 1.390(4)
C3 H3 0.9500
C4 C5 1.393(3)
C4 H4 0.9500
C5 C6 1.387(3)
C5 H5 0.9500
C7 C9 1.524(3)
C7 C8 1.525(3)
C7 H7 1.0000
C8 H8A 0.9800
C8 H8B 0.9800
C8 H8C 0.9800
C9 H9A 0.9800
C9 H9B 0.9800
C9 H9C 0.9800
C10 C11 1.523(4)
C10 C12 1.538(3)
C10 H10 1.0000
C11 H11A 0.9800
C11 H11B 0.9800
C11 H11C 0.9800
C12 H12A 0.9800
C12 H12B 0.9800
C12 H12C 0.9800
C13 C14 1.523(4)
C13 C15 1.548(4)
C13 H13 1.0000
C14 H14A 0.9800
C14 H14B 0.9800
C14 H14C 0.9800
C15 H15A 0.9800
C15 H15B 0.9800
C15 H15C 0.9800
C16 C17 1.524(3)
C16 C18 1.535(4)
C16 H16 1.0000
C17 H17A 0.9800
C17 H17B 0.9800
C17 H17C 0.9800
C18 H18A 0.9800
C18 H18B 0.9800
C18 H18C 0.9800
C19 H19A 0.9800
C19 H19B 0.9800
C19 H19C 0.9800
C20 H20A 0.9800
C20 H20B 0.9800
C20 H20C 0.9800
C21 H21A 0.9800
C21 H21B 0.9800
C21 H21C 0.9800

loop_
_geom_torsion_atom_site_label_1
_geom_torsion_atom_site_label_2
_geom_torsion_atom_site_label_3
_geom_torsion_atom_site_label_4
_geom_torsion
C22 Fe P1 O1 -77.34(10)
C1 Fe P1 O1 8.22(9)
P2 Fe P1 O1 49.14(8)
P3 Fe P1 O1 -174.96(6)
C22 Fe P1 C7 34.03(12)
C1 Fe P1 C7 119.59(11)
P2 Fe P1 C7 160.51(10)
P3 Fe P1 C7 -63.59(10)
C22 Fe P1 C10 169.81(12)
C1 Fe P1 C10 -104.63(11)
P2 Fe P1 C10 -63.71(11)
P3 Fe P1 C10 72.19(10)
C22 Fe P2 O2 65.25(10)
C1 Fe P2 O2 -20.54(9)
P1 Fe P2 O2 -61.79(9)
P3 Fe P2 O2 162.73(7)
C22 Fe P2 C13 -48.17(12)
C1 Fe P2 C13 -133.97(12)
P1 Fe P2 C13 -175.22(10)
P3 Fe P2 C13 49.30(10)
C22 Fe P2 C16 176.56(12)
C1 Fe P2 C16 90.77(11)
P1 Fe P2 C16 49.52(11)
P3 Fe P2 C16 -85.96(10)
C22 Fe P3 C19 -21.77(12)
C1 Fe P3 C19 156.0(12)
P2 Fe P3 C19 -121.06(10)
P1 Fe P3 C19 79.91(10)
C22 Fe P3 C20 -144.12(12)
C1 Fe P3 C20 33.6(12)
P2 Fe P3 C20 116.59(10)
P1 Fe P3 C20 -42.45(10)
C22 Fe P3 C21 95.66(13)
C1 Fe P3 C21 -86.6(12)
P2 Fe P3 C21 -3.64(11)
P1 Fe P3 C21 -162.67(10)
C7 P1 O1 C2 -139.53(15)
C10 P1 O1 C2 118.09(15)
Fe P1 O1 C2 -8.96(15)
C13 P2 O2 C6 155.66(16)
C16 P2 O2 C6 -100.49(16)
Fe P2 O2 C6 24.07(15)
C22 Fe C1 C6 -81.4(2)
P2 Fe C1 C6 17.17(17)
P1 Fe C1 C6 177.46(19)
P3 Fe C1 C6 100.8(12)
C22 Fe C1 C2 93.36(19)
P2 Fe C1 C2 -168.05(18)
P1 Fe C1 C2 -7.76(17)
P3 Fe C1 C2 -84.4(13)
C6 C1 C2 C3 -0.1(3)
Fe C1 C2 C3 -175.19(17)
C6 C1 C2 O1 179.40(19)
Fe C1 C2 O1 4.3(3)
P1 O1 C2 C3 -176.63(16)
P1 O1 C2 C1 3.9(2)
C1 C2 C3 C4 0.4(3)
O1 C2 C3 C4 -179.1(2)
C2 C3 C4 C5 -0.1(3)
C3 C4 C5 C6 -0.5(3)
C2 C1 C6 C5 -0.5(3)
Fe C1 C6 C5 174.60(18)
C2 C1 C6 O2 178.25(19)
Fe C1 C6 O2 -6.6(3)
C4 C5 C6 C1 0.8(3)
C4 C5 C6 O2 -178.0(2)
P2 O2 C6 C1 -12.9(2)
P2 O2 C6 C5 165.91(17)
O1 P1 C7 C9 77.44(17)
C10 P1 C7 C9 178.29(17)
Fe P1 C7 C9 -39.1(2)
O1 P1 C7 C8 -157.11(17)
C10 P1 C7 C8 -56.27(19)
Fe P1 C7 C8 86.33(18)
O1 P1 C10 C11 -77.02(18)
C7 P1 C10 C11 -175.31(17)
Fe P1 C10 C11 39.9(2)
O1 P1 C10 C12 46.7(2)
C7 P1 C10 C12 -51.6(2)
Fe P1 C10 C12 163.64(15)
O2 P2 C13 C14 -78.4(2)
C16 P2 C13 C14 -179.53(19)
Fe P2 C13 C14 39.4(2)
O2 P2 C13 C15 46.7(2)
C16 P2 C13 C15 -54.4(2)
Fe P2 C13 C15 164.52(15)
O2 P2 C16 C17 -171.35(18)
C13 P2 C16 C17 -71.4(2)
Fe P2 C16 C17 73.0(2)
O2 P2 C16 C18 63.21(19)
C13 P2 C16 C18 163.11(18)
Fe P2 C16 C18 -52.5(2)
C1 Fe C22 O22 26(4)
P2 Fe C22 O22 -51(4)
P1 Fe C22 O22 105(4)
P3 Fe C22 O22 -154(4)
